data_4118879
loop_
_publ_author_name
'Hong-Ling Cai'
'Yi Zhang'
'Da-Wei Fu'
'Wen Zhang'
'Tao Liu'
'Hirofumi Yoshikawa'
'Kunio Awaga'
'Ren-Gen Xiong'

_publ_section_title
;
 Above-Room-Temperature Magnetodielectric Coupling in a Possible
 Molecule-Based Multiferroic: Triethylmethylammonium
 Tetrabromoferrate(III)
;
_journal_name_full 'Journal of the American Chemical Society'
_journal_page_first 18487
_journal_page_last 18490
_journal_paper_doi 10.1021/ja3073319
_journal_volume 134
_journal_year 2012
_chemical_formula_sum 'C7 H18 Br4 Fe N'
_chemical_formula_weight 491.71
_chemical_name_systematic
; 
 ? 
;
_space_group_IT_number 186
_symmetry_space_group_name_Hall 'P 6c -2c'
_symmetry_space_group_name_H-M 'P 63 m c'
_atom_sites_solution_hydrogens geom
_atom_sites_solution_primary direct
_atom_sites_solution_secondary difmap
_audit_creation_method SHELXL-97
_cell_angle_alpha 90.00
_cell_angle_beta 90.00
_cell_angle_gamma 120.00
_cell_formula_units_Z 2
_cell_length_a 8.169(7)
_cell_length_b 8.169(7)
_cell_length_c 13.411(3)
_cell_measurement_reflns_used 452
_cell_measurement_temperature 203(2)
_cell_measurement_theta_max 27.5
_cell_measurement_theta_min 2.5
_cell_volume 775.0(10)
_computing_structure_refinement 'SHELXL-97 (Sheldrick, 1997)'
_computing_structure_solution 'SHELXS-97 (Sheldrick, 1990)'
_diffrn_ambient_temperature 203(2)
_diffrn_measured_fraction_theta_full 0.997
_diffrn_measured_fraction_theta_max 0.997
_diffrn_radiation_monochromator graphite
_diffrn_radiation_source 'fine-focus sealed tube'
_diffrn_radiation_type MoK\a
_diffrn_radiation_wavelength 0.71073
_diffrn_reflns_av_R_equivalents 0.0829
_diffrn_reflns_av_sigmaI/netI 0.0344
_diffrn_reflns_limit_h_max 9
_diffrn_reflns_limit_h_min -9
_diffrn_reflns_limit_k_max 9
_diffrn_reflns_limit_k_min -9
_diffrn_reflns_limit_l_max 15
_diffrn_reflns_limit_l_min -15
_diffrn_reflns_number 6227
_diffrn_reflns_theta_full 24.49
_diffrn_reflns_theta_max 24.49
_diffrn_reflns_theta_min 2.88
_exptl_absorpt_coefficient_mu 11.251
_exptl_absorpt_correction_T_max 1.0
_exptl_absorpt_correction_T_min 0.9
_exptl_absorpt_correction_type multi-scan
_exptl_absorpt_process_details crystalclear
_exptl_crystal_colour blue
_exptl_crystal_density_diffrn 2.107
_exptl_crystal_description block
_exptl_crystal_F_000 466
_exptl_crystal_size_max 0.3
_exptl_crystal_size_mid 0.1
_exptl_crystal_size_min 0.1
_refine_diff_density_max 1.444
_refine_diff_density_min -0.666
_refine_diff_density_rms 0.184
_refine_ls_abs_structure_details 'Flack H D (1983), Acta Cryst. A39, 876-881'
_refine_ls_abs_structure_Flack 0.82(3)
_refine_ls_extinction_coef 0.0267(16)
_refine_ls_extinction_expression Fc^*^=kFc[1+0.001xFc^2^\l^3^/sin(2\q)]^-1/4^
_refine_ls_extinction_method SHELXL
_refine_ls_goodness_of_fit_ref 1.146
_refine_ls_hydrogen_treatment constr
_refine_ls_matrix_type full
_refine_ls_number_parameters 28
_refine_ls_number_reflns 542
_refine_ls_number_restraints 1
_refine_ls_restrained_S_all 1.145
_refine_ls_R_factor_all 0.0591
_refine_ls_R_factor_gt 0.0557
_refine_ls_shift/su_max 0.013
_refine_ls_shift/su_mean 0.002
_refine_ls_structure_factor_coef Fsqd
_refine_ls_weighting_details 'calc w=1/[\s^2^(Fo^2^)+(0.1174P)^2^+0.0000P] where P=(Fo^2^+2Fc^2^)/3'
_refine_ls_weighting_scheme calc
_refine_ls_wR_factor_gt 0.1594
_refine_ls_wR_factor_ref 0.1632
_reflns_number_gt 499
_reflns_number_total 542
_reflns_threshold_expression >2sigma(I)
_cod_data_source_file ja3073319_si_003.cif
_cod_data_source_block 1
_cod_original_cell_volume 775.1(9)
_cod_database_code 4118879

loop_
_symmetry_equiv_pos_as_xyz
'x, y, z'
'x-y, x, z+1/2'
'-y, x-y, z'
'-x, -y, z+1/2'
'-x+y, -x, z'
'y, -x+y, z+1/2'
'y, x, z+1/2'
'-x+y, y, z'
'-x, -x+y, z+1/2'
'-y, -x, z'
'x-y, -y, z+1/2'
'x, x-y, z'

loop_
_atom_site_label
_atom_site_type_symbol
_atom_site_fract_x
_atom_site_fract_y
_atom_site_fract_z
_atom_site_U_iso_or_equiv
_atom_site_adp_type
_atom_site_occupancy
_atom_site_symmetry_multiplicity
_atom_site_calc_flag
_atom_site_refinement_flags
N1 N -0.3333 -0.6667 0.7783(8) 0.0606(13) Uani 1 6 d S
C1 C -0.1377(14) -0.4878(17) 0.7764(11) 0.0606(13) Uani 0.33 1 d P
H1A H -0.0895 -0.4747 0.8422 0.073 Uiso 0.35 1 d PR
H1B H -0.1450 -0.3781 0.7615 0.073 Uiso 0.35 1 d PR
C2 C 0.016(2) -0.4920(11) 0.7232(8) 0.0606(13) Uani 0.67 2 d SP
H2A H 0.1372 -0.3927 0.7281 0.091 Uiso 0.36 1 d PR
H2B H 0.0254 -0.6108 0.7387 0.091 Uiso 0.36 1 d PR
H2C H -0.0307 -0.5159 0.6572 0.091 Uiso 0.72 2 d SPR
C3 C -0.2748(7) -0.7252(7) 0.8618(7) 0.0606(13) Uani 0.67 2 d SP
H3A H -0.1414 -0.6729 0.8597 0.073 Uiso 0.35 1 d PR
H3B H -0.3298 -0.8613 0.8597 0.073 Uiso 0.35 1 d PR
C4 C -0.3333 -0.6667 0.9658(11) 0.081(3) Uani 1 6 d S
H4A H -0.2924 -0.7076 1.0219 0.121 Uiso 0.34 2 d SPR
H4B H -0.2772 -0.5544 0.9674 0.121 Uiso 0.34 2 d SPR
H4C H -0.4669 -0.7334 0.9674 0.121 Uiso 0.34 2 d SPR
Fe1 Fe 0.0000 0.0000 1.02286(7) 0.0309(3) Uani 1 6 d S
Br1 Br 0.0000 0.0000 1.19587(7) 0.0679(3) Uani 1 6 d S
Br2 Br 0.15539(4) -0.15539(4) 0.96742(7) 0.06330(15) Uani 1 2 d S

loop_
_atom_site_aniso_label
_atom_site_aniso_U_11
_atom_site_aniso_U_22
_atom_site_aniso_U_33
_atom_site_aniso_U_23
_atom_site_aniso_U_13
_atom_site_aniso_U_12
N1 0.0542(15) 0.0542(15) 0.073(3) 0.000 0.000 0.0271(7)
C1 0.0542(15) 0.0542(15) 0.073(3) 0.000 0.000 0.0271(7)
C2 0.0542(15) 0.0542(15) 0.073(3) 0.000 0.000 0.0271(7)
C3 0.0542(15) 0.0542(15) 0.073(3) 0.000 0.000 0.0271(7)
C4 0.099(5) 0.099(5) 0.044(5) 0.000 0.000 0.050(2)
Fe1 0.0347(3) 0.0347(3) 0.0234(6) 0.000 0.000 0.01736(14)
Br1 0.0843(4) 0.0843(4) 0.0352(6) 0.000 0.000 0.0421(2)
Br2 0.06934(12) 0.06934(12) 0.0646(3) -0.00407(17) 0.00407(17) 0.04471(14)

loop_
_atom_type_symbol
_atom_type_description
_atom_type_scat_dispersion_real
_atom_type_scat_dispersion_imag
_atom_type_scat_source
C C 0.0033 0.0016 'International Tables Vol C Tables 4.2.6.8 and 6.1.1.4'
Br Br -0.2901 2.4595 'International Tables Vol C Tables 4.2.6.8 and 6.1.1.4'
Fe Fe 0.3463 0.8444 'International Tables Vol C Tables 4.2.6.8 and 6.1.1.4'
N N 0.0061 0.0033 'International Tables Vol C Tables 4.2.6.8 and 6.1.1.4'
H H 0.0000 0.0000 'International Tables Vol C Tables 4.2.6.8 and 6.1.1.4'

loop_
_geom_angle_atom_site_label_1
_geom_angle_atom_site_label_2
_geom_angle_atom_site_label_3
_geom_angle
_geom_angle_site_symmetry_1
_geom_angle_site_symmetry_3
C3 N1 C3 62.0(8) . 3_445
C3 N1 C3 62.0(8) . 5_545
C3 N1 C3 62.0(8) 3_445 5_545
C3 N1 C1 61.5(7) . 5_545
C3 N1 C1 123.3(9) 3_445 5_545
C3 N1 C1 88.1(7) 5_545 5_545
C3 N1 C1 61.5(7) . 12_545
C3 N1 C1 88.1(7) 3_445 12_545
C3 N1 C1 123.3(9) 5_545 12_545
C1 N1 C1 68.9(11) 5_545 12_545
C3 N1 C1 88.1(7) . 10_445
C3 N1 C1 123.3(9) 3_445 10_445
C3 N1 C1 61.5(7) 5_545 10_445
C1 N1 C1 51.1(11) 5_545 10_445
C1 N1 C1 119.97(4) 12_545 10_445
C3 N1 C1 88.1(7) . .
C3 N1 C1 61.5(7) 3_445 .
C3 N1 C1 123.3(9) 5_545 .
C1 N1 C1 119.97(4) 5_545 .
C1 N1 C1 51.1(11) 12_545 .
C1 N1 C1 170.9(12) 10_445 .
C3 N1 C1 123.3(9) . 3_445
C3 N1 C1 88.1(7) 3_445 3_445
C3 N1 C1 61.5(7) 5_545 3_445
C1 N1 C1 119.97(5) 5_545 3_445
C1 N1 C1 170.9(12) 12_545 3_445
C1 N1 C1 68.9(11) 10_445 3_445
C1 N1 C1 119.97(5) . 3_445
C3 N1 C1 123.3(9) . 8
C3 N1 C1 61.5(7) 3_445 8
C3 N1 C1 88.1(7) 5_545 8
C1 N1 C1 170.9(12) 5_545 8
C1 N1 C1 119.97(5) 12_545 8
C1 N1 C1 119.97(4) 10_445 8
C1 N1 C1 68.9(11) . 8
C1 N1 C1 51.1(11) 3_445 8
C1 C1 C2 63.0(6) 12_545 .
C1 C1 C3 92.1(6) 12_545 3_445
C2 C1 C3 150.5(12) . 3_445
C1 C1 N1 64.4(6) 12_545 .
C2 C1 N1 119.0(11) . .
C3 C1 N1 54.6(6) 3_445 .
C1 C1 C1 120.000(10) 12_545 8
C2 C1 C1 150.7(7) . 8
C3 C1 C1 54.7(6) 3_445 8
N1 C1 C1 55.6(6) . 8
C1 C1 H1A 84.5 12_545 .
C2 C1 H1A 98.3 . .
C3 C1 H1A 61.8 3_445 .
N1 C1 H1A 105.5 . .
C1 C1 H1A 111.0 8 .
C1 C1 H1B 167.4 12_545 .
C2 C1 H1B 112.4 . .
C3 C1 H1B 95.2 3_445 .
N1 C1 H1B 112.0 . .
C1 C1 H1B 57.6 8 .
H1A C1 H1B 108.0 . .
C1 C2 C1 54.0(12) 12_545 .
C1 C2 H2A 144.9 12_545 .
C1 C2 H2A 120.4 . .
C1 C2 H2B 60.4 12_545 .
C1 C2 H2B 113.1 . .
H2A C2 H2B 105.2 . .
C1 C2 H2C 101.3 12_545 .
C1 C2 H2C 101.5 . .
H2A C2 H2C 113.3 . .
H2B C2 H2C 101.9 . .
N1 C3 C3 59.0(4) . 5_545
N1 C3 C3 59.0(4) . 3_445
C3 C3 C3 60.000(3) 5_545 3_445
N1 C3 C1 63.9(6) . 5_545
C3 C3 C1 87.9(7) 5_545 5_545
C3 C3 C1 122.8(6) 3_445 5_545
N1 C3 C1 63.9(6) . 12_545
C3 C3 C1 122.8(6) 5_545 12_545
C3 C3 C1 87.9(7) 3_445 12_545
C1 C3 C1 70.6(12) 5_545 12_545
N1 C3 C4 112.8(7) . .
C3 C3 C4 63.7(4) 5_545 .
C3 C3 C4 63.7(4) 3_445 .
C1 C3 C4 143.5(6) 5_545 .
C1 C3 C4 143.5(6) 12_545 .
N1 C3 H3A 109.5 . .
C3 C3 H3A 157.0 5_545 .
C3 C3 H3A 97.1 3_445 .
C1 C3 H3A 105.2 5_545 .
C1 C3 H3A 48.8 12_545 .
C4 C3 H3A 109.5 . .
N1 C3 H3B 109.2 . .
C3 C3 H3B 96.3 5_545 .
C3 C3 H3B 156.2 3_445 .
C1 C3 H3B 48.7 5_545 .
C1 C3 H3B 105.7 12_545 .
C4 C3 H3B 109.1 . .
H3A C3 H3B 106.5 . .
C3 C4 C3 52.5(7) . 5_545
C3 C4 C3 52.5(7) . 3_445
C3 C4 C3 52.5(7) 5_545 3_445
C3 C4 H4A 111.7 . .
C3 C4 H4A 146.8 5_545 .
C3 C4 H4A 146.8 3_445 .
C3 C4 H4B 106.2 . .
C3 C4 H4B 106.2 5_545 .
C3 C4 H4B 60.9 3_445 .
H4A C4 H4B 106.4 . .
C3 C4 H4C 106.0 . .
C3 C4 H4C 60.7 5_545 .
C3 C4 H4C 106.0 3_445 .
H4A C4 H4C 106.6 . .
H4B C4 H4C 119.9 . .
Br1 Fe1 Br2 108.68(4) . 5
Br1 Fe1 Br2 108.68(4) . 3
Br2 Fe1 Br2 110.25(3) 5 3
Br1 Fe1 Br2 108.68(4) . .
Br2 Fe1 Br2 110.25(3) 5 .
Br2 Fe1 Br2 110.25(3) 3 .

loop_
_geom_bond_atom_site_label_1
_geom_bond_atom_site_label_2
_geom_bond_distance
_geom_bond_site_symmetry_2
N1 C3 1.393(13) .
N1 C3 1.393(13) 3_445
N1 C3 1.393(13) 5_545
N1 C1 1.535(9) 5_545
N1 C1 1.535(9) 12_545
N1 C1 1.535(10) 10_445
N1 C1 1.535(10) .
N1 C1 1.535(9) 3_445
N1 C1 1.535(9) 8
C1 C1 1.32(3) 12_545
C1 C2 1.459(19) .
C1 C3 1.502(15) 3_445
C1 C1 1.74(3) 8
C1 H1A 0.9507 .
C1 H1B 0.9489 .
C2 C1 1.459(19) 12_545
C2 H2A 0.9160 .
C2 H2B 1.0323 .
C2 H2C 0.9451 .
C3 C3 1.435(16) 5_545
C3 C3 1.435(16) 3_445
C3 C1 1.502(15) 5_545
C3 C1 1.502(15) 12_545
C3 C4 1.622(15) .
C3 H3A 0.9513 .
C3 H3B 0.9688 .
C4 C3 1.622(16) 5_545
C4 C3 1.622(16) 3_445
C4 H4A 0.9502 .
C4 H4B 0.7948 .
C4 H4C 0.9449 .
Fe1 Br1 2.3202(14) .
Fe1 Br2 2.3209(18) 5
Fe1 Br2 2.3209(18) 3
Fe1 Br2 2.3209(18) .
